data_4518529
loop_
_publ_author_name
'Pandey, Indresh Kumar'
'Agarwal, Tashika'
'Mobin, Shaikh M.'
'Stein, Matthias'
'Kaur-Ghumaan, Sandeep'

_publ_section_title
;
 Switching Site Reactivity in Hydrogenase Model Systems by Introducing a
 Pendant Amine Ligand.
;
_journal_issue 6
_journal_name_full 'ACS omega'
_journal_page_first 4192
_journal_page_last 4203
_journal_paper_doi 10.1021/acsomega.0c04901
_journal_volume 6
_journal_year 2021
_chemical_formula_moiety 'C33 Fe2 O8 P S2'
_chemical_formula_sum 'C33 Fe2 O8 P S2'
_chemical_formula_weight 731.12
_space_group_crystal_system triclinic
_space_group_IT_number 2
_space_group_name_Hall '-P 1'
_space_group_name_H-M_alt 'P -1'
_audit_creation_date 2020-07-10
_audit_creation_method
;
Olex2 1.3-beta
(compiled 2020.02.04 svn.rd84adfe8 for OlexSys, GUI svn.r6032)
;
_cell_angle_alpha 101.619(7)
_cell_angle_beta 100.574(7)
_cell_angle_gamma 101.945(6)
_cell_formula_units_Z 2
_cell_length_a 10.0138(8)
_cell_length_b 12.6312(9)
_cell_length_c 14.4980(14)
_cell_measurement_reflns_used 3783
_cell_measurement_temperature 150(2)
_cell_measurement_theta_max 24.9970
_cell_measurement_theta_min 3.5360
_cell_volume 1708.1(3)
_computing_cell_refinement 'CrysAlis RED, Oxford Diffraction Ltd.,'
_computing_data_collection 'CrysAlis CCD, Oxford Diffraction Ltd.,'
_computing_data_reduction 'CrysAlis RED, Oxford Diffraction Ltd.,'
_computing_molecular_graphics 'Olex2 1.3-beta (Dolomanov et al., 2009)'
_computing_publication_material 'Olex2 1.3-beta (Dolomanov et al., 2009)'
_computing_structure_refinement 'SHELXL 2018/3 (Sheldrick, 2015)'
_computing_structure_solution 'SHELXS-97 (Sheldrick, 1997)'
_diffrn_ambient_temperature 150(2)
_diffrn_detector_area_resol_mean 15.9948
_diffrn_measured_fraction_theta_full 0.998
_diffrn_measured_fraction_theta_max 0.998
_diffrn_measurement_device_type 'OXFORD DIFFRACTION SUPER NOVA'
_diffrn_measurement_method \w/q-scan
_diffrn_radiation_type MoK\a
_diffrn_radiation_wavelength 0.71073
_diffrn_reflns_av_R_equivalents 0.0490
_diffrn_reflns_av_unetI/netI 0.0748
_diffrn_reflns_Laue_measured_fraction_full 0.998
_diffrn_reflns_Laue_measured_fraction_max 0.998
_diffrn_reflns_limit_h_max 12
_diffrn_reflns_limit_h_min -12
_diffrn_reflns_limit_k_max 15
_diffrn_reflns_limit_k_min -15
_diffrn_reflns_limit_l_max 16
_diffrn_reflns_limit_l_min -17
_diffrn_reflns_number 15672
_diffrn_reflns_point_group_measured_fraction_full 0.998
_diffrn_reflns_point_group_measured_fraction_max 0.998
_diffrn_reflns_theta_full 25.242
_diffrn_reflns_theta_max 25.681
_diffrn_reflns_theta_min 2.951
_exptl_absorpt_coefficient_mu 1.065
_exptl_absorpt_correction_T_max 0.8070
_exptl_absorpt_correction_T_min 0.7197
_exptl_absorpt_correction_type multi-scan
_exptl_absorpt_process_details
;
CrysAlis RED, Oxford Diffraction Ltd.,
Version 1.171.31.7 (release 18-10-2006 CrysAlis171 .NET)
(compiled Oct 18 2006,16:28:17)
Empirical absorption correction using spherical harmonics,
 implemented in SCALE3 ABSPACK scaling algorithm.
;
_exptl_crystal_colour red
_exptl_crystal_colour_primary red
_exptl_crystal_density_diffrn 1.422
_exptl_crystal_density_method 'not measured'
_exptl_crystal_description block
_exptl_crystal_F_000 722
_exptl_crystal_size_max 0.33
_exptl_crystal_size_mid 0.26
_exptl_crystal_size_min 0.21
_refine_diff_density_max 0.931
_refine_diff_density_min -0.296
_refine_diff_density_rms 0.091
_refine_ls_extinction_method none
_refine_ls_goodness_of_fit_ref 1.033
_refine_ls_hydrogen_treatment undef
_refine_ls_matrix_type full
_refine_ls_number_parameters 415
_refine_ls_number_reflns 6495
_refine_ls_number_restraints 0
_refine_ls_restrained_S_all 1.033
_refine_ls_R_factor_all 0.1040
_refine_ls_R_factor_gt 0.0660
_refine_ls_shift/su_max 0.000
_refine_ls_shift/su_mean 0.000
_refine_ls_structure_factor_coef Fsqd
_refine_ls_weighting_details 'w=1/[\s^2^(Fo^2^)+(0.1103P)^2^+0.6714P] where P=(Fo^2^+2Fc^2^)/3'
_refine_ls_weighting_scheme calc
_refine_ls_wR_factor_gt 0.1809
_refine_ls_wR_factor_ref 0.2140
_reflns_Friedel_coverage 0.000
_reflns_number_gt 4196
_reflns_number_total 6495
_reflns_threshold_expression 'I > 2\s(I)'
_cod_data_source_file ao0c04901_si_002.cif
_cod_data_source_block du010b
_cod_database_code 4518529
_shelx_shelxl_version_number 2018/3
_shelx_space_group_comment
;
The symmetry employed for this shelxl refinement is uniquely defined
by the following loop, which should always be used as a source of
symmetry information in preference to the above space-group names.
They are only intended as comments.
;
_shelx_estimated_absorpt_t_max 0.807
_shelx_estimated_absorpt_t_min 0.720
_olex2_refinement_description
;
;
_olex2_submission_special_instructions 'No special instructions were received'

loop_
_space_group_symop_operation_xyz
'x, y, z'
'-x, -y, -z'

loop_
_atom_site_label
_atom_site_type_symbol
_atom_site_fract_x
_atom_site_fract_y
_atom_site_fract_z
_atom_site_U_iso_or_equiv
_atom_site_adp_type
_atom_site_occupancy
_atom_site_site_symmetry_order
_atom_site_calc_flag
_atom_site_refinement_flags_posn
_atom_site_refinement_flags_adp
_atom_site_refinement_flags_occupancy
_atom_site_disorder_assembly
_atom_site_disorder_group
Fe1 Fe 0.76784(8) 0.16716(8) 0.60245(6) 0.0586(3) Uani 1 1 d . . . . .
Fe2 Fe 0.93885(7) 0.20707(6) 0.76087(5) 0.0448(3) Uani 1 1 d . . . . .
S1 S 0.91173(15) 0.33964(13) 0.67812(10) 0.0551(4) Uani 1 1 d . . . . .
S2 S 0.98130(15) 0.12531(13) 0.61787(10) 0.0565(4) Uani 1 1 d . . . . .
P1 P 1.15161(14) 0.28113(11) 0.86344(10) 0.0444(4) Uani 1 1 d . . . . .
O1 O 0.7113(7) 0.1800(7) 0.3999(4) 0.134(3) Uani 1 1 d . . . . .
O2 O 0.5360(6) 0.2449(6) 0.6646(5) 0.133(3) Uani 1 1 d . . . . .
O3 O 0.6215(7) -0.0636(6) 0.5852(6) 0.126(2) Uani 1 1 d . . . . .
O4 O 0.7868(5) 0.3050(4) 0.8941(3) 0.0761(13) Uani 1 1 d . . . . .
O5 O 0.8758(6) -0.0115(4) 0.8012(4) 0.0911(16) Uani 1 1 d . . . . .
O6 O 1.0844(5) 0.3473(4) 1.2738(3) 0.0807(14) Uani 1 1 d . . . . .
O7 O 1.5884(5) 0.0216(4) 0.8817(4) 0.0857(15) Uani 1 1 d . . . . .
O8 O 1.4112(5) 0.7233(4) 0.8000(3) 0.0720(12) Uani 1 1 d . . . . .
C1 C 0.7319(8) 0.1754(7) 0.4780(6) 0.085(2) Uani 1 1 d . . . . .
C2 C 0.6250(7) 0.2144(7) 0.6390(6) 0.083(2) Uani 1 1 d . . . . .
C3 C 0.6791(7) 0.0273(7) 0.5911(6) 0.081(2) Uani 1 1 d . . . . .
C4 C 0.8476(6) 0.2658(5) 0.8434(4) 0.0527(14) Uani 1 1 d . . . . .
C5 C 0.9025(7) 0.0762(5) 0.7865(4) 0.0611(16) Uani 1 1 d . . . . .
C6 C 1.0492(6) 0.3427(5) 0.6140(4) 0.0589(15) Uani 1 1 d . . . . .
C7 C 1.1161(7) 0.4400(7) 0.5919(5) 0.078(2) Uani 1 1 d . . . . .
C8 C 1.2248(9) 0.4318(8) 0.5419(6) 0.090(2) Uani 1 1 d . . . . .
C9 C 1.3004(12) 0.5284(12) 0.5109(11) 0.162(5) Uani 1 1 d . . . . .
C10 C 1.2622(8) 0.3303(9) 0.5193(6) 0.094(3) Uani 1 1 d . . . . .
C11 C 1.1926(8) 0.2344(8) 0.5411(5) 0.085(2) Uani 1 1 d . . . . .
C12 C 1.0830(6) 0.2410(5) 0.5878(4) 0.0590(15) Uani 1 1 d . . . . .
C13 C 1.1375(5) 0.3054(5) 0.9906(4) 0.0490(13) Uani 1 1 d . . . . .
C14 C 1.0715(6) 0.2136(5) 1.0200(4) 0.0535(14) Uani 1 1 d . . . . .
C15 C 1.0519(6) 0.2231(5) 1.1145(4) 0.0597(16) Uani 1 1 d . . . . .
C16 C 1.1001(6) 0.3279(6) 1.1794(4) 0.0615(17) Uani 1 1 d . . . . .
C17 C 1.1708(6) 0.4221(5) 1.1523(4) 0.0605(16) Uani 1 1 d . . . . .
C18 C 1.1881(6) 0.4103(5) 1.0585(4) 0.0551(15) Uani 1 1 d . . . . .
C19 C 0.9989(10) 0.2552(7) 1.3013(6) 0.092(2) Uani 1 1 d . . . . .
C20 C 1.2855(5) 0.2017(4) 0.8668(4) 0.0451(12) Uani 1 1 d . . . . .
C21 C 1.4029(6) 0.2384(5) 0.9436(4) 0.0562(15) Uani 1 1 d . . . . .
C22 C 1.5068(6) 0.1805(5) 0.9519(4) 0.0547(14) Uani 1 1 d . . . . .
C23 C 1.4922(6) 0.0857(5) 0.8803(4) 0.0561(15) Uani 1 1 d . . . . .
C24 C 1.3772(7) 0.0480(6) 0.8034(5) 0.076(2) Uani 1 1 d . . . . .
C25 C 1.2737(6) 0.1066(5) 0.7954(5) 0.0655(18) Uani 1 1 d . . . . .
C26 C 1.6987(7) 0.0494(6) 0.9684(6) 0.079(2) Uani 1 1 d . . . . .
C27 C 1.2417(5) 0.4160(4) 0.8498(4) 0.0455(12) Uani 1 1 d . . . . .
C28 C 1.3640(6) 0.4314(5) 0.8172(4) 0.0521(14) Uani 1 1 d . . . . .
C29 C 1.4260(6) 0.5328(5) 0.7996(5) 0.0591(15) Uani 1 1 d . . . . .
C30 C 1.3629(6) 0.6212(5) 0.8139(4) 0.0549(14) Uani 1 1 d . . . . .
C31 C 1.2371(6) 0.6045(5) 0.8475(4) 0.0571(15) Uani 1 1 d . . . . .
C32 C 1.1785(5) 0.5056(5) 0.8642(4) 0.0494(13) Uani 1 1 d . . . . .
C33 C 1.5444(8) 0.7465(6) 0.7719(6) 0.087(2) Uani 1 1 d . . . . .

loop_
_atom_site_aniso_label
_atom_site_aniso_U_11
_atom_site_aniso_U_22
_atom_site_aniso_U_33
_atom_site_aniso_U_23
_atom_site_aniso_U_13
_atom_site_aniso_U_12
Fe1 0.0455(5) 0.0704(6) 0.0483(5) 0.0000(4) -0.0004(4) 0.0137(4)
Fe2 0.0419(4) 0.0463(5) 0.0412(4) 0.0022(3) 0.0057(3) 0.0123(4)
S1 0.0568(9) 0.0598(9) 0.0472(8) 0.0079(7) 0.0074(6) 0.0207(8)
S2 0.0547(9) 0.0619(9) 0.0469(8) -0.0016(7) 0.0086(6) 0.0192(8)
P1 0.0428(7) 0.0462(8) 0.0400(7) 0.0013(6) 0.0065(6) 0.0144(6)
O1 0.137(6) 0.187(7) 0.056(4) 0.023(4) -0.006(4) 0.020(5)
O2 0.069(4) 0.176(6) 0.155(6) 0.014(5) 0.028(4) 0.060(4)
O3 0.089(4) 0.091(5) 0.172(7) 0.008(4) 0.024(4) -0.001(4)
O4 0.084(3) 0.078(3) 0.084(3) 0.019(2) 0.048(3) 0.037(3)
O5 0.124(5) 0.055(3) 0.100(4) 0.025(3) 0.032(3) 0.026(3)
O6 0.101(4) 0.103(4) 0.045(2) 0.013(2) 0.019(2) 0.045(3)
O7 0.075(3) 0.078(3) 0.103(4) 0.007(3) 0.008(3) 0.044(3)
O8 0.067(3) 0.062(3) 0.086(3) 0.027(2) 0.012(2) 0.011(2)
C1 0.072(5) 0.099(6) 0.061(5) 0.000(4) -0.001(4) 0.003(4)
C2 0.057(4) 0.095(6) 0.084(5) 0.002(4) 0.001(4) 0.022(4)
C3 0.052(4) 0.075(5) 0.095(5) -0.001(4) 0.003(4) 0.002(4)
C4 0.053(3) 0.056(3) 0.052(3) 0.015(3) 0.015(3) 0.018(3)
C5 0.067(4) 0.059(4) 0.058(4) 0.002(3) 0.018(3) 0.025(3)
C6 0.059(4) 0.070(4) 0.044(3) 0.014(3) 0.002(3) 0.014(3)
C7 0.064(4) 0.101(6) 0.056(4) 0.031(4) 0.002(3) -0.007(4)
C8 0.081(5) 0.113(7) 0.065(5) 0.044(5) 0.004(4) -0.008(5)
C9 0.115(9) 0.188(13) 0.196(13) 0.100(11) 0.049(9) 0.003(8)
C10 0.074(5) 0.135(8) 0.080(5) 0.040(5) 0.027(4) 0.018(5)
C11 0.071(5) 0.129(7) 0.065(4) 0.030(5) 0.028(4) 0.033(5)
C12 0.055(3) 0.082(4) 0.040(3) 0.011(3) 0.011(3) 0.018(3)
C13 0.044(3) 0.059(3) 0.044(3) 0.005(3) 0.006(2) 0.024(3)
C14 0.055(3) 0.061(4) 0.043(3) 0.013(3) 0.007(3) 0.016(3)
C15 0.058(4) 0.074(4) 0.046(3) 0.012(3) 0.002(3) 0.026(3)
C16 0.067(4) 0.092(5) 0.037(3) 0.014(3) 0.010(3) 0.049(4)
C17 0.064(4) 0.069(4) 0.046(3) 0.003(3) 0.010(3) 0.023(3)
C18 0.050(3) 0.062(4) 0.046(3) -0.003(3) 0.005(2) 0.018(3)
C19 0.127(7) 0.104(6) 0.061(4) 0.034(4) 0.038(5) 0.037(6)
C20 0.047(3) 0.049(3) 0.041(3) 0.009(2) 0.009(2) 0.018(3)
C21 0.046(3) 0.063(4) 0.056(3) 0.005(3) 0.008(3) 0.017(3)
C22 0.046(3) 0.057(4) 0.056(3) 0.005(3) 0.007(3) 0.017(3)
C23 0.048(3) 0.056(4) 0.067(4) 0.016(3) 0.011(3) 0.021(3)
C24 0.072(4) 0.072(4) 0.066(4) -0.019(3) -0.007(3) 0.033(4)
C25 0.062(4) 0.059(4) 0.065(4) -0.004(3) -0.002(3) 0.029(3)
C26 0.049(4) 0.085(5) 0.100(6) 0.036(4) -0.005(4) 0.021(4)
C27 0.042(3) 0.045(3) 0.042(3) 0.002(2) 0.003(2) 0.010(2)
C28 0.052(3) 0.051(3) 0.052(3) 0.007(3) 0.016(3) 0.014(3)
C29 0.049(3) 0.064(4) 0.065(4) 0.018(3) 0.013(3) 0.015(3)
C30 0.053(3) 0.050(3) 0.054(3) 0.009(3) 0.002(3) 0.011(3)
C31 0.050(3) 0.051(4) 0.064(4) 0.009(3) 0.002(3) 0.016(3)
C32 0.042(3) 0.049(3) 0.050(3) 0.003(2) 0.001(2) 0.012(3)
C33 0.083(5) 0.073(5) 0.110(6) 0.036(4) 0.036(5) 0.004(4)

loop_
_atom_type_symbol
_atom_type_description
_atom_type_scat_dispersion_real
_atom_type_scat_dispersion_imag
_atom_type_scat_source
C C 0.0033 0.0016 'International Tables Vol C Tables 4.2.6.8 and 6.1.1.4'
Fe Fe 0.3463 0.8444 'International Tables Vol C Tables 4.2.6.8 and 6.1.1.4'
O O 0.0106 0.0060 'International Tables Vol C Tables 4.2.6.8 and 6.1.1.4'
P P 0.1023 0.0942 'International Tables Vol C Tables 4.2.6.8 and 6.1.1.4'
S S 0.1246 0.1234 'International Tables Vol C Tables 4.2.6.8 and 6.1.1.4'

loop_
_geom_angle_atom_site_label_1
_geom_angle_atom_site_label_2
_geom_angle_atom_site_label_3
_geom_angle
_geom_angle_site_symmetry_1
_geom_angle_site_symmetry_3
_geom_angle_publ_flag
S1 Fe1 Fe2 56.93(5) . . ?
S1 Fe1 S2 80.09(6) . . ?
S2 Fe1 Fe2 56.76(4) . . ?
C1 Fe1 Fe2 149.2(3) . . ?
C1 Fe1 S1 101.6(3) . . ?
C1 Fe1 S2 101.0(2) . . ?
C2 Fe1 Fe2 101.5(2) . . ?
C2 Fe1 S1 89.0(3) . . ?
C2 Fe1 S2 158.2(2) . . ?
C2 Fe1 C1 99.6(4) . . ?
C3 Fe1 Fe2 100.6(3) . . ?
C3 Fe1 S1 156.9(3) . . ?
C3 Fe1 S2 92.2(2) . . ?
C3 Fe1 C1 101.3(4) . . ?
C3 Fe1 C2 90.6(3) . . ?
S1 Fe2 Fe1 56.84(5) . . ?
S2 Fe2 Fe1 57.19(4) . . ?
S2 Fe2 S1 80.27(6) . . ?
P1 Fe2 Fe1 153.81(6) . . ?
P1 Fe2 S1 103.68(6) . . ?
P1 Fe2 S2 105.55(6) . . ?
C4 Fe2 Fe1 102.22(19) . . ?
C4 Fe2 S1 89.31(19) . . ?
C4 Fe2 S2 159.37(19) . . ?
C4 Fe2 P1 94.2(2) . . ?
C5 Fe2 Fe1 100.4(2) . . ?
C5 Fe2 S1 157.1(2) . . ?
C5 Fe2 S2 89.01(19) . . ?
C5 Fe2 P1 98.6(2) . . ?
C5 Fe2 C4 94.1(3) . . ?
Fe1 S1 Fe2 66.22(5) . . ?
C6 S1 Fe1 101.1(2) . . ?
C6 S1 Fe2 102.9(2) . . ?
Fe2 S2 Fe1 66.05(4) . . ?
C12 S2 Fe1 101.16(19) . . ?
C12 S2 Fe2 102.23(19) . . ?
C13 P1 Fe2 111.14(18) . . ?
C20 P1 Fe2 120.22(18) . . ?
C20 P1 C13 100.3(2) . . ?
C27 P1 Fe2 113.75(17) . . ?
C27 P1 C13 105.7(3) . . ?
C27 P1 C20 104.1(2) . . ?
C16 O6 C19 117.3(6) . . ?
C23 O7 C26 116.8(5) . . ?
C30 O8 C33 118.0(5) . . ?
O1 C1 Fe1 178.9(8) . . ?
O2 C2 Fe1 178.3(7) . . ?
O3 C3 Fe1 178.9(8) . . ?
O4 C4 Fe2 177.7(5) . . ?
O5 C5 Fe2 178.2(6) . . ?
C7 C6 S1 122.2(5) . . ?
C12 C6 S1 114.8(5) . . ?
C12 C6 C7 122.9(6) . . ?
C6 C7 C8 116.8(7) . . ?
C7 C8 C9 121.9(9) . . ?
C10 C8 C7 119.9(7) . . ?
C10 C8 C9 118.1(9) . . ?
C11 C10 C8 122.0(7) . . ?
C10 C11 C12 118.3(7) . . ?
C6 C12 S2 116.4(4) . . ?
C6 C12 C11 119.9(6) . . ?
C11 C12 S2 123.7(5) . . ?
C14 C13 P1 117.1(4) . . ?
C14 C13 C18 118.9(5) . . ?
C18 C13 P1 124.0(5) . . ?
C13 C14 C15 121.9(5) . . ?
C16 C15 C14 118.0(6) . . ?
O6 C16 C15 123.0(6) . . ?
O6 C16 C17 115.8(6) . . ?
C15 C16 C17 121.2(5) . . ?
C18 C17 C16 119.4(5) . . ?
C17 C18 C13 120.5(6) . . ?
C21 C20 P1 118.6(4) . . ?
C21 C20 C25 118.9(4) . . ?
C25 C20 P1 122.5(4) . . ?
C20 C21 C22 121.5(5) . . ?
C23 C22 C21 118.4(5) . . ?
C22 C23 O7 123.2(5) . . ?
C24 C23 O7 115.7(5) . . ?
C24 C23 C22 121.1(5) . . ?
C23 C24 C25 120.2(5) . . ?
C20 C25 C24 119.8(5) . . ?
C28 C27 P1 122.5(4) . . ?
C28 C27 C32 118.2(5) . . ?
C32 C27 P1 119.1(4) . . ?
C27 C28 C29 121.9(5) . . ?
C30 C29 C28 119.6(5) . . ?
O8 C30 C29 125.8(5) . . ?
O8 C30 C31 116.1(5) . . ?
C29 C30 C31 118.0(6) . . ?
C32 C31 C30 121.6(5) . . ?
C31 C32 C27 120.7(5) . . ?

loop_
_geom_bond_atom_site_label_1
_geom_bond_atom_site_label_2
_geom_bond_distance
_geom_bond_site_symmetry_2
_geom_bond_publ_flag
Fe1 Fe2 2.4889(11) . ?
Fe1 S1 2.2768(18) . ?
Fe1 S2 2.2888(15) . ?
Fe1 C1 1.803(8) . ?
Fe1 C2 1.785(7) . ?
Fe1 C3 1.765(8) . ?
Fe2 S1 2.2793(17) . ?
Fe2 S2 2.2778(15) . ?
Fe2 P1 2.2533(16) . ?
Fe2 C4 1.772(5) . ?
Fe2 C5 1.746(7) . ?
S1 C6 1.795(6) . ?
S2 C12 1.780(7) . ?
P1 C13 1.843(5) . ?
P1 C20 1.833(5) . ?
P1 C27 1.822(6) . ?
O1 C1 1.127(9) . ?
O2 C2 1.134(8) . ?
O3 C3 1.151(9) . ?
O4 C4 1.140(6) . ?
O5 C5 1.157(7) . ?
O6 C16 1.384(7) . ?
O6 C19 1.465(9) . ?
O7 C23 1.380(6) . ?
O7 C26 1.441(8) . ?
O8 C30 1.350(7) . ?
O8 C33 1.456(8) . ?
C6 C7 1.400(9) . ?
C6 C12 1.392(8) . ?
C7 C8 1.424(10) . ?
C8 C9 1.492(13) . ?
C8 C10 1.402(12) . ?
C10 C11 1.394(11) . ?
C11 C12 1.398(8) . ?
C13 C14 1.395(8) . ?
C13 C18 1.413(8) . ?
C14 C15 1.405(8) . ?
C15 C16 1.393(9) . ?
C16 C17 1.419(9) . ?
C17 C18 1.384(8) . ?
C20 C21 1.387(8) . ?
C20 C25 1.387(7) . ?
C21 C22 1.392(7) . ?
C22 C23 1.379(8) . ?
C23 C24 1.373(8) . ?
C24 C25 1.393(8) . ?
C27 C28 1.383(7) . ?
C27 C32 1.405(7) . ?
C28 C29 1.398(8) . ?
C29 C30 1.391(8) . ?
C30 C31 1.423(8) . ?
C31 C32 1.354(8) . ?

loop_
_geom_torsion_atom_site_label_1
_geom_torsion_atom_site_label_2
_geom_torsion_atom_site_label_3
_geom_torsion_atom_site_label_4
_geom_torsion
_geom_torsion_site_symmetry_1
_geom_torsion_site_symmetry_2
_geom_torsion_site_symmetry_3
_geom_torsion_site_symmetry_4
_geom_torsion_publ_flag
Fe1 S1 C6 C7 143.1(5) . . . . ?
Fe1 S1 C6 C12 -36.5(5) . . . . ?
Fe1 S2 C12 C6 33.0(5) . . . . ?
Fe1 S2 C12 C11 -147.5(5) . . . . ?
Fe2 S1 C6 C7 -149.1(5) . . . . ?
Fe2 S1 C6 C12 31.4(5) . . . . ?
Fe2 S2 C12 C6 -34.6(5) . . . . ?
Fe2 S2 C12 C11 144.8(5) . . . . ?
Fe2 P1 C13 C14 56.1(4) . . . . ?
Fe2 P1 C13 C18 -123.3(4) . . . . ?
Fe2 P1 C20 C21 -166.5(4) . . . . ?
Fe2 P1 C20 C25 13.7(6) . . . . ?
Fe2 P1 C27 C28 -113.9(4) . . . . ?
Fe2 P1 C27 C32 60.1(4) . . . . ?
S1 C6 C7 C8 179.2(5) . . . . ?
S1 C6 C12 S2 2.1(6) . . . . ?
S1 C6 C12 C11 -177.3(5) . . . . ?
P1 C13 C14 C15 -178.4(4) . . . . ?
P1 C13 C18 C17 178.6(4) . . . . ?
P1 C20 C21 C22 178.4(5) . . . . ?
P1 C20 C25 C24 -178.2(6) . . . . ?
P1 C27 C28 C29 174.7(5) . . . . ?
P1 C27 C32 C31 -175.0(4) . . . . ?
O6 C16 C17 C18 -178.6(5) . . . . ?
O7 C23 C24 C25 179.9(7) . . . . ?
O8 C30 C31 C32 -180.0(5) . . . . ?
C6 C7 C8 C9 177.7(9) . . . . ?
C6 C7 C8 C10 -1.4(11) . . . . ?
C7 C6 C12 S2 -177.4(5) . . . . ?
C7 C6 C12 C11 3.1(10) . . . . ?
C7 C8 C10 C11 2.3(13) . . . . ?
C8 C10 C11 C12 -0.5(13) . . . . ?
C9 C8 C10 C11 -176.8(9) . . . . ?
C10 C11 C12 S2 178.4(6) . . . . ?
C10 C11 C12 C6 -2.2(10) . . . . ?
C12 C6 C7 C8 -1.3(10) . . . . ?
C13 P1 C20 C21 -44.4(5) . . . . ?
C13 P1 C20 C25 135.7(5) . . . . ?
C13 P1 C27 C28 123.9(5) . . . . ?
C13 P1 C27 C32 -62.1(5) . . . . ?
C13 C14 C15 C16 0.3(8) . . . . ?
C14 C13 C18 C17 -0.8(8) . . . . ?
C14 C15 C16 O6 178.9(5) . . . . ?
C14 C15 C16 C17 -1.9(8) . . . . ?
C15 C16 C17 C18 2.2(8) . . . . ?
C16 C17 C18 C13 -0.8(8) . . . . ?
C18 C13 C14 C15 1.1(8) . . . . ?
C19 O6 C16 C15 -7.2(8) . . . . ?
C19 O6 C16 C17 173.6(6) . . . . ?
C20 P1 C13 C14 -72.1(4) . . . . ?
C20 P1 C13 C18 108.4(4) . . . . ?
C20 P1 C27 C28 18.7(5) . . . . ?
C20 P1 C27 C32 -167.3(4) . . . . ?
C20 C21 C22 C23 1.3(10) . . . . ?
C21 C20 C25 C24 1.9(10) . . . . ?
C21 C22 C23 O7 -179.5(6) . . . . ?
C21 C22 C23 C24 -1.0(10) . . . . ?
C22 C23 C24 C25 1.2(12) . . . . ?
C23 C24 C25 C20 -1.7(12) . . . . ?
C25 C20 C21 C22 -1.7(9) . . . . ?
C26 O7 C23 C22 7.7(10) . . . . ?
C26 O7 C23 C24 -170.9(7) . . . . ?
C27 P1 C13 C14 180.0(4) . . . . ?
C27 P1 C13 C18 0.5(5) . . . . ?
C27 P1 C20 C21 64.8(5) . . . . ?
C27 P1 C20 C25 -115.1(6) . . . . ?
C27 C28 C29 C30 -0.7(9) . . . . ?
C28 C27 C32 C31 -0.7(8) . . . . ?
C28 C29 C30 O8 179.9(6) . . . . ?
C28 C29 C30 C31 0.7(9) . . . . ?
C29 C30 C31 C32 -0.8(9) . . . . ?
C30 C31 C32 C27 0.8(9) . . . . ?
C32 C27 C28 C29 0.7(8) . . . . ?
C33 O8 C30 C29 -3.1(9) . . . . ?
C33 O8 C30 C31 176.0(6) . . . . ?
